data_7022992
loop_
_publ_author_name
'Friedrich, Dirk'
'Kluge, Oliver'
'Kischel, Marcus'
'Krautscheid, Harald'

_publ_section_title
;
 Tetranuclear organometallic complexes based on 1,2-ethanedithiolate
 ligands as potential precursors for CuMS2 (M = Ga, In).
;
_journal_issue 26
_journal_name_full 'Dalton transactions (Cambridge, England : 2003)'
_journal_page_first 9613
_journal_page_last 9620
_journal_paper_doi 10.1039/c3dt50461a
_journal_volume 42
_journal_year 2013
_chemical_compound_source 'synthesis as described'
_chemical_formula_moiety 'C33 H77 Cu3 Ga1 P3 S4'
_chemical_formula_sum 'C33 H77 Cu3 Ga P3 S4'
_chemical_formula_weight 955.44
_chemical_name_common
;
bis(mu!3$-1,2-dithiolatoethane-S,S,S',S')-dimethanido -
tris(triisopropylphosphine)-tricopper(+1)-gallium(+3)
;
_chemical_name_systematic
;
bis(\m~3~-1,2-dithiolatoethane-S,S,S',S')-dimethanido
-tris(triisopropylphosphine)-tricopper(+1)-gallium(+3)
;
_space_group_IT_number 2
_symmetry_cell_setting triclinic
_symmetry_Int_Tables_number 2
_symmetry_space_group_name_Hall '-P 1'
_symmetry_space_group_name_H-M 'P -1'
_atom_sites_solution_hydrogens geom
_atom_sites_solution_primary direct
_atom_sites_solution_secondary difmap
_audit_creation_date 2012-10-10T16:00:21-00:00
_audit_creation_method 'WinGX routine CIF_UPDATE'
_cell_angle_alpha 112.901(6)
_cell_angle_beta 94.918(6)
_cell_angle_gamma 112.310(6)
_cell_formula_units_Z 2
_cell_length_a 13.5596(10)
_cell_length_b 13.7730(11)
_cell_length_c 15.3803(12)
_cell_measurement_reflns_used 20369
_cell_measurement_temperature 180(2)
_cell_measurement_theta_max 29.36
_cell_measurement_theta_min 2.12
_cell_measurement_wavelength 0.71073
_cell_volume 2354.3(4)
_computing_cell_refinement 'STOE X-AREA'
_computing_data_reduction 'STOE X-AREA, STOE X-RED'
_computing_molecular_graphics 'DIAMOND 3.2'
_computing_publication_material
;
'WinGX publication routines'
Farrugia, L. J. (1999) WinGX, J. Appl. Cryst. 32, 837-838
;
_computing_structure_refinement
;
'SHELXL-97'
Sheldrick, G.M. (2008) Acta Cryst. A64, 112
;
_computing_structure_solution
;
'SIR-92'
Altomare, A., Cascarano, G.,
Giacovazzo, C. & Guagliardi, A. (1993) J. Appl. Cryst. 26, 343-350.
;
_diffrn_ambient_temperature 180(2)
_diffrn_detector 'image plate (34 cm diameter / schwenk)'
_diffrn_detector_area_resol_mean 6.67
_diffrn_detector_type STOE
_diffrn_measured_fraction_theta_full 0.981
_diffrn_measured_fraction_theta_max 0.981
_diffrn_measurement_device '2-circle goniometer'
_diffrn_measurement_device_type 'STOE IPDS-2T'
_diffrn_measurement_method '\w scans'
_diffrn_radiation_monochromator graphite
_diffrn_radiation_source 'fine-focus sealed tube'
_diffrn_radiation_type MoK\a
_diffrn_radiation_wavelength 0.71073
_diffrn_reflns_av_R_equivalents 0.0318
_diffrn_reflns_av_unetI/netI 0.0481
_diffrn_reflns_limit_h_max 18
_diffrn_reflns_limit_h_min -18
_diffrn_reflns_limit_k_max 18
_diffrn_reflns_limit_k_min -18
_diffrn_reflns_limit_l_max 21
_diffrn_reflns_limit_l_min -21
_diffrn_reflns_number 26265
_diffrn_reflns_theta_full 29.18
_diffrn_reflns_theta_max 29.18
_diffrn_reflns_theta_min 2.12
_diffrn_standards_number 0
_exptl_absorpt_coefficient_mu 2.19
_exptl_absorpt_correction_T_max 0.8013
_exptl_absorpt_correction_T_min 0.5026
_exptl_absorpt_correction_type numerical
_exptl_absorpt_process_details
;
Busing, W. R. & Levy, H. A. (1957) Acta Cryst. 10, 180-182.
and
Coppens, P., Leiserowitz, L. & Rabinovich, D. (1965)
Acta Cryst. 1965, 1035-1038.
;
_exptl_crystal_colour colorless
_exptl_crystal_density_diffrn 1.348
_exptl_crystal_density_method 'not measured'
_exptl_crystal_description prism
_exptl_crystal_F_000 1004
_exptl_crystal_size_max 0.38
_exptl_crystal_size_mid 0.22
_exptl_crystal_size_min 0.11
_refine_diff_density_max 1.073
_refine_diff_density_min -0.521
_refine_diff_density_rms 0.063
_refine_ls_extinction_method none
_refine_ls_goodness_of_fit_ref 0.861
_refine_ls_hydrogen_treatment constr
_refine_ls_matrix_type full
_refine_ls_number_parameters 417
_refine_ls_number_reflns 12505
_refine_ls_number_restraints 0
_refine_ls_restrained_S_all 0.861
_refine_ls_R_factor_all 0.0488
_refine_ls_R_factor_gt 0.0274
_refine_ls_shift/su_max 0.015
_refine_ls_shift/su_mean 0.001
_refine_ls_structure_factor_coef Fsqd
_refine_ls_weighting_details 'calc w=1/[\s^2^(Fo^2^)+(0.0253P)^2^+0.0000P] where P=(Fo^2^+2Fc^2^)/3'
_refine_ls_weighting_scheme calc
_refine_ls_wR_factor_gt 0.05
_refine_ls_wR_factor_ref 0.0536
_reflns_number_gt 8971
_reflns_number_total 12505
_reflns_threshold_expression >2sigma(I)
_cod_data_source_file c3dt50461a.txt
_cod_data_source_block '[(iPr3PCu)3(SC2H4S)2GaMe2]'
_cod_original_cell_volume 2354.3(3)
_cod_database_code 7022992

loop_
_symmetry_equiv_pos_as_xyz
'x, y, z'
'-x, -y, -z'

loop_
_atom_site_label
_atom_site_type_symbol
_atom_site_fract_x
_atom_site_fract_y
_atom_site_fract_z
_atom_site_U_iso_or_equiv
_atom_site_adp_type
_atom_site_occupancy
_atom_site_symmetry_multiplicity
_atom_site_calc_flag
_atom_site_refinement_flags
C1 C 0.61883(16) 0.28794(18) 0.07043(14) 0.0292(4) Uani 1 1 d .
H1A H 0.5798 0.252 0.0001 0.035 Uiso 1 1 calc R
H1B H 0.6955 0.2975 0.0748 0.035 Uiso 1 1 calc R
C2 C 0.56048(16) 0.20427(18) 0.11226(14) 0.0274(4) Uani 1 1 d .
H2A H 0.6023 0.2375 0.1813 0.033 Uiso 1 1 calc R
H2B H 0.5608 0.1275 0.0748 0.033 Uiso 1 1 calc R
C3 C 0.53366(15) 0.42660(18) 0.38362(13) 0.0255(4) Uani 1 1 d .
H3A H 0.5197 0.4112 0.3142 0.031 Uiso 1 1 calc R
H3B H 0.4814 0.4555 0.4118 0.031 Uiso 1 1 calc R
C4 C 0.65172(16) 0.52244(18) 0.43897(13) 0.0272(4) Uani 1 1 d .
H4A H 0.6636 0.5429 0.5095 0.033 Uiso 1 1 calc R
H4B H 0.6614 0.5941 0.4325 0.033 Uiso 1 1 calc R
C5 C 0.4797(3) 0.6418(3) 0.1414(2) 0.0661(8) Uani 1 1 d .
H5A H 0.5197 0.7269 0.163 0.099 Uiso 1 1 calc R
H5B H 0.4278 0.6034 0.0764 0.099 Uiso 1 1 calc R
H5C H 0.5328 0.609 0.1381 0.099 Uiso 1 1 calc R
C6 C 0.4148(2) 0.6201(2) 0.21538(17) 0.0392(5) Uani 1 1 d .
H6 H 0.3592 0.6515 0.2164 0.047 Uiso 1 1 calc R
C7 C 0.4939(2) 0.6848(2) 0.3186(2) 0.0606(7) Uani 1 1 d .
H7A H 0.5432 0.6486 0.3206 0.091 Uiso 1 1 calc R
H7B H 0.4508 0.6793 0.3661 0.091 Uiso 1 1 calc R
H7C H 0.538 0.768 0.3353 0.091 Uiso 1 1 calc R
C8 C 0.1738(3) 0.4754(3) 0.0567(2) 0.0732(9) Uani 1 1 d .
H8A H 0.2305 0.5372 0.0469 0.11 Uiso 1 1 calc R
H8B H 0.1535 0.5117 0.1164 0.11 Uiso 1 1 calc R
H8C H 0.1081 0.4299 0.0002 0.11 Uiso 1 1 calc R
C9 C 0.2198(2) 0.3926(3) 0.0669(2) 0.0584(7) Uani 1 1 d .
H9 H 0.1582 0.3326 0.0769 0.07 Uiso 1 1 calc R
C10 C 0.2394(3) 0.3236(3) -0.02691(19) 0.0669(8) Uani 1 1 d .
H10A H 0.1713 0.2821 -0.0805 0.1 Uiso 1 1 calc R
H10B H 0.2609 0.266 -0.0199 0.1 Uiso 1 1 calc R
H10C H 0.2989 0.3775 -0.0416 0.1 Uiso 1 1 calc R
C11 C 0.2055(2) 0.5181(3) 0.3042(2) 0.0596(8) Uani 1 1 d .
H11A H 0.1371 0.4778 0.2512 0.089 Uiso 1 1 calc R
H11B H 0.2476 0.5989 0.3138 0.089 Uiso 1 1 calc R
H11C H 0.187 0.5204 0.365 0.089 Uiso 1 1 calc R
C12 C 0.27530(19) 0.4515(2) 0.27709(18) 0.0397(5) Uani 1 1 d .
H12 H 0.3386 0.4909 0.3369 0.048 Uiso 1 1 calc R
C13 C 0.2131(2) 0.3246(2) 0.2598(2) 0.0548(7) Uani 1 1 d .
H13A H 0.1858 0.3239 0.3167 0.082 Uiso 1 1 calc R
H13B H 0.2631 0.2877 0.2507 0.082 Uiso 1 1 calc R
H13C H 0.1502 0.2806 0.201 0.082 Uiso 1 1 calc R
C14 C 0.19855(19) 0.1498(2) 0.40088(16) 0.0397(5) Uani 1 1 d .
H14A H 0.1537 0.187 0.4323 0.059 Uiso 1 1 calc R
H14B H 0.2654 0.2096 0.3987 0.059 Uiso 1 1 calc R
H14C H 0.2197 0.1141 0.4385 0.059 Uiso 1 1 calc R
C15 C 0.13060(15) 0.05356(18) 0.29551(14) 0.0272(4) Uani 1 1 d .
H15 H 0.1058 0.0929 0.2619 0.033 Uiso 1 1 calc R
C16 C 0.02492(18) -0.0406(2) 0.29742(19) 0.0431(5) Uani 1 1 d .
H16A H 0.0452 -0.0785 0.3333 0.065 Uiso 1 1 calc R
H16B H -0.0186 -0.1 0.2301 0.065 Uiso 1 1 calc R
H16C H -0.0192 -0.0032 0.3302 0.065 Uiso 1 1 calc R
C17 C 0.0822(2) -0.0418(3) 0.05769(18) 0.0511(6) Uani 1 1 d .
H17A H 0.1438 0.029 0.0633 0.077 Uiso 1 1 calc R
H17B H 0.0325 -0.0192 0.0945 0.077 Uiso 1 1 calc R
H17C H 0.0412 -0.0946 -0.0115 0.077 Uiso 1 1 calc R
C18 C 0.12821(17) -0.10608(19) 0.09988(15) 0.0341(5) Uani 1 1 d .
H18 H 0.0648 -0.1717 0.1023 0.041 Uiso 1 1 calc R
C19 C 0.1923(2) -0.1583(2) 0.03372(16) 0.0487(6) Uani 1 1 d .
H19A H 0.1437 -0.2111 -0.0332 0.073 Uiso 1 1 calc R
H19B H 0.2173 -0.2027 0.0589 0.073 Uiso 1 1 calc R
H19C H 0.2567 -0.0943 0.0333 0.073 Uiso 1 1 calc R
C20 C 0.35934(18) -0.0928(2) 0.27331(18) 0.0399(5) Uani 1 1 d .
H20A H 0.3743 -0.1366 0.3056 0.06 Uiso 1 1 calc R
H20B H 0.417 -0.0108 0.3063 0.06 Uiso 1 1 calc R
H20C H 0.3592 -0.1292 0.2044 0.06 Uiso 1 1 calc R
C21 C 0.24509(16) -0.09572(18) 0.27905(15) 0.0290(4) Uani 1 1 d .
H21 H 0.2501 -0.0566 0.3505 0.035 Uiso 1 1 calc R
C22 C 0.1550(2) -0.2231(2) 0.2379(2) 0.0455(6) Uani 1 1 d .
H22A H 0.1513 -0.2675 0.1691 0.068 Uiso 1 1 calc R
H22B H 0.0833 -0.2233 0.2423 0.068 Uiso 1 1 calc R
H22C H 0.1729 -0.26 0.276 0.068 Uiso 1 1 calc R
C23 C 0.64349(19) 0.1037(2) 0.48247(16) 0.0408(5) Uani 1 1 d .
H23A H 0.6028 0.0412 0.4998 0.061 Uiso 1 1 calc R
H23B H 0.5943 0.1346 0.466 0.061 Uiso 1 1 calc R
H23C H 0.7069 0.1676 0.5383 0.061 Uiso 1 1 calc R
C24 C 0.68513(16) 0.05318(18) 0.39351(14) 0.0295(4) Uani 1 1 d .
H24 H 0.618 -0.0152 0.3409 0.035 Uiso 1 1 calc R
C25 C 0.7608(2) 0.0011(2) 0.4165(2) 0.0465(6) Uani 1 1 d .
H25A H 0.8274 0.0643 0.4693 0.07 Uiso 1 1 calc R
H25B H 0.7821 -0.0357 0.3576 0.07 Uiso 1 1 calc R
H25C H 0.7207 -0.0584 0.4372 0.07 Uiso 1 1 calc R
C26 C 0.92265(18) 0.3156(2) 0.50982(17) 0.0493(6) Uani 1 1 d .
H26A H 1.0033 0.3583 0.5375 0.074 Uiso 1 1 calc R
H26B H 0.8904 0.2658 0.5412 0.074 Uiso 1 1 calc R
H26C H 0.8922 0.3722 0.5215 0.074 Uiso 1 1 calc R
C27 C 0.89450(15) 0.23782(19) 0.39887(15) 0.0317(4) Uani 1 1 d .
H27 H 0.9222 0.1774 0.3876 0.038 Uiso 1 1 calc R
C28 C 0.95193(19) 0.3149(2) 0.3505(2) 0.0502(6) Uani 1 1 d .
H28A H 0.9205 0.3698 0.3562 0.075 Uiso 1 1 calc R
H28B H 0.9403 0.2644 0.281 0.075 Uiso 1 1 calc R
H28C H 1.0315 0.3597 0.3836 0.075 Uiso 1 1 calc R
C29 C 0.59574(19) -0.01202(19) 0.16023(15) 0.0384(5) Uani 1 1 d .
H29A H 0.5825 -0.045 0.0888 0.058 Uiso 1 1 calc R
H29B H 0.5538 0.0332 0.1815 0.058 Uiso 1 1 calc R
H29C H 0.5717 -0.0763 0.1786 0.058 Uiso 1 1 calc R
C30 C 0.72067(17) 0.07001(19) 0.21032(14) 0.0315(4) Uani 1 1 d .
H30 H 0.7434 0.1263 0.1815 0.038 Uiso 1 1 calc R
C31 C 0.7875(2) 0.0000(3) 0.18276(18) 0.0561(7) Uani 1 1 d .
H31A H 0.764 -0.0609 0.2049 0.084 Uiso 1 1 calc R
H31B H 0.8665 0.0534 0.2143 0.084 Uiso 1 1 calc R
H31C H 0.7747 -0.0374 0.1114 0.084 Uiso 1 1 calc R
C32 C 0.89773(17) 0.4899(2) 0.21668(16) 0.0401(5) Uani 1 1 d .
H32A H 0.9043 0.5001 0.1575 0.06 Uiso 1 1 calc R
H32B H 0.8754 0.407 0.2006 0.06 Uiso 1 1 calc R
H32C H 0.9694 0.5398 0.2667 0.06 Uiso 1 1 calc R
C33 C 0.8122(2) 0.7046(2) 0.32382(17) 0.0429(5) Uani 1 1 d .
H33A H 0.8821 0.7543 0.376 0.064 Uiso 1 1 calc R
H33B H 0.7513 0.7129 0.3509 0.064 Uiso 1 1 calc R
H33C H 0.8168 0.7293 0.2719 0.064 Uiso 1 1 calc R
P1 P 0.34062(4) 0.45996(5) 0.17573(4) 0.02779(11) Uani 1 1 d .
P2 P 0.22080(4) -0.00131(4) 0.22676(3) 0.02173(9) Uani 1 1 d .
P3 P 0.74199(4) 0.16126(4) 0.34366(3) 0.02152(9) Uani 1 1 d .
S1 S 0.62367(4) 0.43406(4) 0.13420(3) 0.02651(10) Uani 1 1 d .
S2 S 0.41582(4) 0.17972(4) 0.10723(3) 0.02537(10) Uani 1 1 d .
S3 S 0.50558(4) 0.28667(5) 0.38822(3) 0.02612(10) Uani 1 1 d .
S4 S 0.75663(4) 0.47767(4) 0.39411(3) 0.02509(9) Uani 1 1 d .
Cu1 Cu 0.445591(19) 0.36742(2) 0.150176(16) 0.02598(5) Uani 1 1 d .
Cu2 Cu 0.377649(18) 0.14737(2) 0.238961(17) 0.02466(5) Uani 1 1 d .
Cu3 Cu 0.666089(18) 0.28276(2) 0.364836(16) 0.02382(5) Uani 1 1 d .
Ga1 Ga 0.784201(17) 0.536078(19) 0.267996(15) 0.02645(5) Uani 1 1 d .

loop_
_atom_site_aniso_label
_atom_site_aniso_U_11
_atom_site_aniso_U_22
_atom_site_aniso_U_33
_atom_site_aniso_U_23
_atom_site_aniso_U_13
_atom_site_aniso_U_12
C1 0.0276(9) 0.0311(11) 0.0256(9) 0.0092(8) 0.0111(8) 0.0130(8)
C2 0.0324(10) 0.0269(10) 0.0241(9) 0.0097(8) 0.0070(8) 0.0168(8)
C3 0.0239(9) 0.0325(11) 0.0227(9) 0.0125(8) 0.0078(7) 0.0151(8)
C4 0.0301(10) 0.0247(10) 0.0230(9) 0.0073(8) 0.0077(7) 0.0123(8)
C5 0.084(2) 0.0601(19) 0.088(2) 0.0576(18) 0.0436(18) 0.0370(17)
C6 0.0475(13) 0.0308(12) 0.0498(13) 0.0236(11) 0.0170(11) 0.0218(10)
C7 0.0575(16) 0.0354(14) 0.0599(17) 0.0103(13) 0.0037(13) 0.0074(13)
C8 0.073(2) 0.081(2) 0.0688(19) 0.0271(18) -0.0092(16) 0.0517(19)
C9 0.0594(17) 0.0586(18) 0.0492(15) 0.0153(14) -0.0048(12) 0.0325(15)
C10 0.081(2) 0.065(2) 0.0369(14) 0.0091(14) -0.0042(13) 0.0350(18)
C11 0.0678(18) 0.0577(18) 0.092(2) 0.0449(17) 0.0532(17) 0.0478(16)
C12 0.0419(12) 0.0412(13) 0.0518(13) 0.0262(11) 0.0244(11) 0.0264(11)
C13 0.0579(16) 0.0497(16) 0.084(2) 0.0431(16) 0.0439(15) 0.0329(14)
C14 0.0424(12) 0.0370(13) 0.0352(11) 0.0095(10) 0.0173(10) 0.0194(10)
C15 0.0245(9) 0.0256(10) 0.0343(10) 0.0143(9) 0.0113(8) 0.0126(8)
C16 0.0293(11) 0.0395(13) 0.0608(15) 0.0216(12) 0.0218(11) 0.0151(10)
C17 0.0594(16) 0.0566(17) 0.0350(12) 0.0185(12) -0.0027(11) 0.0296(14)
C18 0.0327(11) 0.0282(11) 0.0287(10) 0.0069(9) -0.0005(8) 0.0097(9)
C19 0.0608(16) 0.0419(14) 0.0294(11) 0.0043(11) 0.0081(11) 0.0229(13)
C20 0.0360(11) 0.0465(14) 0.0537(14) 0.0299(12) 0.0143(10) 0.0269(11)
C21 0.0314(10) 0.0288(11) 0.0361(10) 0.0194(9) 0.0120(8) 0.0172(9)
C22 0.0462(13) 0.0330(13) 0.0691(16) 0.0324(13) 0.0179(12) 0.0194(11)
C23 0.0377(12) 0.0538(15) 0.0362(11) 0.0276(11) 0.0145(9) 0.0176(11)
C24 0.0266(9) 0.0304(11) 0.0306(10) 0.0176(9) 0.0038(8) 0.0090(8)
C25 0.0475(13) 0.0495(15) 0.0619(15) 0.0387(14) 0.0157(12) 0.0267(12)
C26 0.0260(11) 0.0465(15) 0.0399(12) 0.0031(11) -0.0029(9) 0.0018(10)
C27 0.0215(9) 0.0303(11) 0.0397(11) 0.0138(9) 0.0083(8) 0.0106(8)
C28 0.0303(11) 0.0479(15) 0.0755(18) 0.0343(14) 0.0239(12) 0.0123(11)
C29 0.0509(13) 0.0252(11) 0.0231(10) 0.0054(9) -0.0021(9) 0.0102(10)
C30 0.0415(11) 0.0303(11) 0.0236(9) 0.0101(9) 0.0088(8) 0.0194(9)
C31 0.0756(19) 0.0651(19) 0.0346(12) 0.0086(13) 0.0146(12) 0.0531(17)
C32 0.0278(10) 0.0521(15) 0.0371(11) 0.0177(11) 0.0122(9) 0.0170(10)
C33 0.0521(14) 0.0245(11) 0.0439(13) 0.0159(10) 0.0141(11) 0.0089(10)
P1 0.0305(3) 0.0259(3) 0.0305(3) 0.0122(2) 0.0074(2) 0.0171(2)
P2 0.0212(2) 0.0193(2) 0.0236(2) 0.00995(19) 0.00558(18) 0.00802(19)
P3 0.0204(2) 0.0207(2) 0.0217(2) 0.00865(19) 0.00540(17) 0.00863(18)
S1 0.0262(2) 0.0261(2) 0.0285(2) 0.0146(2) 0.00836(18) 0.01072(19)
S2 0.0269(2) 0.0239(2) 0.0242(2) 0.01192(19) 0.00686(18) 0.00937(19)
S3 0.0195(2) 0.0311(3) 0.0278(2) 0.0168(2) 0.00632(17) 0.00804(19)
S4 0.0194(2) 0.0235(2) 0.0288(2) 0.0117(2) 0.00605(17) 0.00671(18)
Cu1 0.02912(12) 0.02907(13) 0.02539(11) 0.01277(10) 0.00942(9) 0.01779(10)
Cu2 0.02401(11) 0.02213(12) 0.02931(12) 0.01325(10) 0.01006(9) 0.00971(9)
Cu3 0.02473(11) 0.02340(12) 0.02333(11) 0.00967(10) 0.00622(9) 0.01194(9)
Ga1 0.02293(10) 0.02336(11) 0.02897(11) 0.01171(9) 0.00897(8) 0.00634(9)

loop_
_atom_type_symbol
_atom_type_description
_atom_type_scat_dispersion_real
_atom_type_scat_dispersion_imag
_atom_type_scat_source
C C 0.0033 0.0016 'International Tables Vol C Tables 4.2.6.8 and 6.1.1.4'
H H 0 0 'International Tables Vol C Tables 4.2.6.8 and 6.1.1.4'
P P 0.1023 0.0942 'International Tables Vol C Tables 4.2.6.8 and 6.1.1.4'
S S 0.1246 0.1234 'International Tables Vol C Tables 4.2.6.8 and 6.1.1.4'
Cu Cu 0.3201 1.2651 'International Tables Vol C Tables 4.2.6.8 and 6.1.1.4'
Ga Ga 0.2307 1.6083 'International Tables Vol C Tables 4.2.6.8 and 6.1.1.4'

loop_
_geom_angle_atom_site_label_1
_geom_angle_atom_site_label_2
_geom_angle_atom_site_label_3
_geom_angle
C2 C1 S1 113.25(13)
C1 C2 S2 112.55(13)
C4 C3 S3 113.26(13)
C3 C4 S4 112.85(13)
C7 C6 C5 110.3(2)
C7 C6 P1 110.86(16)
C5 C6 P1 109.58(18)
C10 C9 C8 111.7(2)
C10 C9 P1 112.1(2)
C8 C9 P1 116.6(2)
C13 C12 C11 111.7(2)
C13 C12 P1 111.60(17)
C11 C12 P1 116.21(17)
C16 C15 C14 110.19(17)
C16 C15 P2 116.29(15)
C14 C15 P2 110.42(13)
C19 C18 C17 110.11(19)
C19 C18 P2 110.06(15)
C17 C18 P2 110.00(16)
C22 C21 C20 110.54(18)
C22 C21 P2 117.21(14)
C20 C21 P2 109.82(13)
C23 C24 C25 110.61(17)
C23 C24 P3 111.24(15)
C25 C24 P3 116.53(14)
C26 C27 C28 109.5(2)
C26 C27 P3 110.27(14)
C28 C27 P3 110.07(15)
C31 C30 C29 110.49(19)
C31 C30 P3 117.47(15)
C29 C30 P3 109.49(14)
C6 P1 C9 108.56(12)
C6 P1 C12 103.49(11)
C9 P1 C12 104.06(13)
C6 P1 Cu1 114.98(8)
C9 P1 Cu1 112.81(9)
C12 P1 Cu1 112.00(7)
C18 P2 C15 104.14(9)
C18 P2 C21 105.54(10)
C15 P2 C21 104.51(9)
C18 P2 Cu2 115.57(7)
C15 P2 Cu2 112.13(6)
C21 P2 Cu2 113.87(6)
C27 P3 C30 105.38(9)
C27 P3 C24 105.61(9)
C30 P3 C24 105.56(10)
C27 P3 Cu3 113.75(7)
C30 P3 Cu3 110.66(7)
C24 P3 Cu3 115.09(7)
C1 S1 Cu1 96.27(6)
C1 S1 Ga1 102.60(7)
Cu1 S1 Ga1 123.45(2)
C2 S2 Cu1 97.40(7)
C2 S2 Cu2 106.43(6)
Cu1 S2 Cu2 105.75(2)
C3 S3 Cu3 97.46(6)
C3 S3 Cu2 102.40(6)
Cu3 S3 Cu2 103.78(2)
C4 S4 Cu3 97.21(7)
C4 S4 Ga1 103.70(6)
Cu3 S4 Ga1 123.74(2)
P1 Cu1 S2 134.83(2)
P1 Cu1 S1 128.34(2)
S2 Cu1 S1 96.14(2)
P2 Cu2 S2 122.92(2)
P2 Cu2 S3 121.75(2)
S2 Cu2 S3 115.18(2)
P3 Cu3 S3 137.88(2)
P3 Cu3 S4 125.95(2)
S3 Cu3 S4 95.62(2)
C32 Ga1 C33 120.16(10)
C32 Ga1 S1 106.70(7)
C33 Ga1 S1 104.41(8)
C32 Ga1 S4 105.48(7)
C33 Ga1 S4 107.34(7)
S1 Ga1 S4 112.981(18)

loop_
_geom_bond_atom_site_label_1
_geom_bond_atom_site_label_2
_geom_bond_distance
C1 C2 1.530(3)
C1 S1 1.835(2)
C2 S2 1.8489(19)
C3 C4 1.522(3)
C3 S3 1.849(2)
C4 S4 1.8394(19)
C5 C6 1.547(3)
C6 C7 1.532(4)
C6 P1 1.847(2)
C8 C9 1.542(4)
C9 C10 1.499(4)
C9 P1 1.874(3)
C11 C12 1.530(3)
C12 C13 1.523(3)
C12 P1 1.878(2)
C14 C15 1.542(3)
C15 C16 1.537(3)
C15 P2 1.8673(19)
C17 C18 1.546(3)
C18 C19 1.538(3)
C18 P2 1.865(2)
C20 C21 1.546(3)
C21 C22 1.532(3)
C21 P2 1.8814(19)
C23 C24 1.538(3)
C24 C25 1.544(3)
C24 P3 1.8752(19)
C26 C27 1.536(3)
C27 C28 1.541(3)
C27 P3 1.8590(19)
C29 C30 1.544(3)
C30 C31 1.530(3)
C30 P3 1.867(2)
C32 Ga1 1.990(2)
C33 Ga1 1.999(2)
P1 Cu1 2.2110(6)
P2 Cu2 2.2534(5)
P3 Cu3 2.2150(6)
S1 Cu1 2.3082(5)
S1 Ga1 2.3679(6)
S2 Cu1 2.2616(6)
S2 Cu2 2.2976(5)
S3 Cu3 2.2534(5)
S3 Cu2 2.3071(6)
S4 Cu3 2.3192(6)
S4 Ga1 2.3790(5)
